data_2235475
loop_
_publ_author_name
'Elahi, Fazal'
'Adeel, Muhammad'
'Tahir, M. Nawaz'

_publ_section_title
;
 4-(2-Fluoropyridin-5-yl)phenol
;
_journal_coeditor_code HB6846
_journal_issue 7
_journal_name_full 'Acta Crystallographica Section E'
_journal_page_first o2124
_journal_paper_doi 10.1107/S1600536812026499
_journal_volume 68
_journal_year 2012
_chemical_formula_iupac 'C11 H8 F N O'
_chemical_formula_moiety 'C11 H8 F N O'
_chemical_formula_sum 'C11 H8 F N O'
_chemical_formula_weight 189.18
_chemical_name_systematic
;
4-(2-Fluoropyridin-5-yl)phenol
;
_space_group_IT_number 61
_symmetry_cell_setting orthorhombic
_symmetry_space_group_name_Hall '-P 2ac 2ab'
_symmetry_space_group_name_H-M 'P b c a'
_atom_sites_solution_hydrogens geom
_atom_sites_solution_primary direct
_atom_sites_solution_secondary difmap
_audit_creation_method SHELXL-97
_cell_angle_alpha 90
_cell_angle_beta 90
_cell_angle_gamma 90
_cell_formula_units_Z 8
_cell_length_a 12.275(3)
_cell_length_b 7.4343(11)
_cell_length_c 19.328(3)
_cell_measurement_reflns_used 869
_cell_measurement_temperature 296(2)
_cell_measurement_theta_max 26.00
_cell_measurement_theta_min 2.11
_cell_volume 1763.8(6)
_computing_cell_refinement 'SAINT (Bruker, 2007)'
_computing_data_collection 'APEX2 (Bruker, 2007)'
_computing_data_reduction 'SAINT (Bruker, 2007)'
_computing_molecular_graphics 'ORTEP-3 for Windows (Farrugia, 1997) and PLATON (Spek, 2009)'
_computing_publication_material 'WinGX (Farrugia, 1999) and PLATON (Spek, 2009)'
_computing_structure_refinement 'SHELXL97 (Sheldrick, 2008)'
_computing_structure_solution 'SHELXS97 (Sheldrick, 2008)'
_diffrn_ambient_temperature 296(2)
_diffrn_detector_area_resol_mean 8.00
_diffrn_measured_fraction_theta_full 0.999
_diffrn_measured_fraction_theta_max 0.999
_diffrn_measurement_device_type 'Bruker Kappa APEXII CCD'
_diffrn_measurement_method \w
_diffrn_radiation_monochromator graphite
_diffrn_radiation_source 'fine-focus sealed tube'
_diffrn_radiation_type MoK\a
_diffrn_radiation_wavelength 0.71073
_diffrn_reflns_av_R_equivalents 0.0636
_diffrn_reflns_av_sigmaI/netI 0.0748
_diffrn_reflns_limit_h_max 6
_diffrn_reflns_limit_h_min -15
_diffrn_reflns_limit_k_max 9
_diffrn_reflns_limit_k_min -9
_diffrn_reflns_limit_l_max 23
_diffrn_reflns_limit_l_min -17
_diffrn_reflns_number 7508
_diffrn_reflns_theta_full 26.00
_diffrn_reflns_theta_max 26.00
_diffrn_reflns_theta_min 2.11
_diffrn_standards_number 0
_exptl_absorpt_coefficient_mu 0.107
_exptl_absorpt_correction_T_max 0.985
_exptl_absorpt_correction_T_min 0.975
_exptl_absorpt_correction_type multi-scan
_exptl_absorpt_process_details '(SADABS; Bruker, 2005)'
_exptl_crystal_colour 'light brown'
_exptl_crystal_density_diffrn 1.425
_exptl_crystal_density_method 'not measured'
_exptl_crystal_description plate
_exptl_crystal_F_000 784
_exptl_crystal_size_max 0.28
_exptl_crystal_size_mid 0.22
_exptl_crystal_size_min 0.18
_refine_diff_density_max 0.176
_refine_diff_density_min -0.179
_refine_ls_goodness_of_fit_ref 0.997
_refine_ls_hydrogen_treatment constr
_refine_ls_matrix_type full
_refine_ls_number_parameters 128
_refine_ls_number_reflns 1732
_refine_ls_number_restraints 0
_refine_ls_restrained_S_all 0.997
_refine_ls_R_factor_all 0.1282
_refine_ls_R_factor_gt 0.0512
_refine_ls_shift/su_max 0.000
_refine_ls_shift/su_mean 0.000
_refine_ls_structure_factor_coef Fsqd
_refine_ls_weighting_details 'calc w=1/[\s^2^(Fo^2^)+(0.0483P)^2^] where P=(Fo^2^+2Fc^2^)/3'
_refine_ls_weighting_scheme calc
_refine_ls_wR_factor_gt 0.0962
_refine_ls_wR_factor_ref 0.1230
_reflns_number_gt 896
_reflns_number_total 1732
_reflns_threshold_expression I>2\s(I)
_cod_data_source_file hb6846.cif
_cod_data_source_block I
_cod_database_code 2235475
_cod_database_fobs_code 2235475

loop_
_symmetry_equiv_pos_site_id
_symmetry_equiv_pos_as_xyz
1 x,y,z
2 1/2-x,-y,1/2+z
3 1/2+x,1/2-y,-z
4 -x,1/2+y,1/2-z
5 -x,-y,-z
6 1/2+x,y,1/2-z
7 1/2-x,1/2+y,z
8 x,1/2-y,1/2+z

loop_
_atom_site_aniso_label
_atom_site_aniso_U_11
_atom_site_aniso_U_22
_atom_site_aniso_U_33
_atom_site_aniso_U_12
_atom_site_aniso_U_13
_atom_site_aniso_U_23
F1 0.0964(16) 0.1031(13) 0.0427(9) -0.0147(11) 0.0132(9) 0.0107(8)
O1 0.0498(15) 0.0910(14) 0.0424(10) -0.0135(11) 0.0072(9) 0.0057(10)
N1 0.066(2) 0.0596(15) 0.0339(13) 0.0057(14) 0.0004(12) -0.0012(10)
C1 0.0395(18) 0.0352(13) 0.0335(14) 0.0013(12) 0.0020(12) -0.0030(10)
C2 0.0406(18) 0.0456(14) 0.0380(14) 0.0002(13) -0.0052(12) -0.0044(10)
C3 0.0363(18) 0.0471(16) 0.0484(16) -0.0038(13) 0.0056(13) -0.0035(11)
C4 0.0421(19) 0.0493(15) 0.0335(15) 0.0028(14) 0.0063(13) -0.0012(11)
C5 0.045(2) 0.0555(16) 0.0341(15) -0.0048(14) -0.0050(12) -0.0024(11)
C6 0.0418(18) 0.0457(15) 0.0382(15) -0.0071(13) 0.0006(13) -0.0018(11)
C7 0.0412(19) 0.0336(13) 0.0354(14) 0.0023(12) -0.0028(13) -0.0028(10)
C8 0.049(2) 0.0521(16) 0.0376(16) 0.0036(14) -0.0005(14) 0.0011(11)
C9 0.048(2) 0.0627(18) 0.0453(17) -0.0060(15) 0.0049(15) -0.0046(12)
C10 0.069(2) 0.0544(17) 0.0339(17) -0.0055(17) 0.0102(17) -0.0002(12)
C11 0.050(2) 0.0504(16) 0.0405(16) 0.0029(14) 0.0015(14) -0.0054(11)

loop_
_atom_site_type_symbol
_atom_site_label
_atom_site_fract_x
_atom_site_fract_y
_atom_site_fract_z
_atom_site_U_iso_or_equiv
_atom_site_thermal_displace_type
_atom_site_occupancy
_atom_site_disorder_group
F F1 0.16138(14) 0.0574(2) 0.57218(6) 0.0807(7) Uani 1.000 -16
O O1 0.44529(15) 0.4234(3) 0.12632(8) 0.0611(8) Uani 1.000 -16
N N1 0.3071(2) 0.1137(3) 0.50603(9) 0.0532(9) Uani 1.000 -16
C C1 0.3319(2) 0.2565(3) 0.31870(11) 0.0361(9) Uani 1.000 -16
C C2 0.4308(2) 0.3444(3) 0.31099(12) 0.0414(9) Uani 1.000 -16
C C3 0.4687(2) 0.3971(3) 0.24670(12) 0.0439(10) Uani 1.000 -16
C C4 0.4071(2) 0.3622(3) 0.18829(12) 0.0416(9) Uani 1.000 -16
C C5 0.3108(2) 0.2682(3) 0.19463(11) 0.0449(10) Uani 1.000 -16
C C6 0.2736(2) 0.2170(3) 0.25895(10) 0.0419(9) Uani 1.000 -16
C C7 0.2856(2) 0.2081(3) 0.38699(11) 0.0367(9) Uani 1.000 -16
C C8 0.1738(2) 0.2085(3) 0.39711(12) 0.0462(10) Uani 1.000 -16
C C9 0.1293(2) 0.1575(3) 0.45939(12) 0.0520(11) Uani 1.000 -16
C C10 0.2008(3) 0.1116(3) 0.51007(12) 0.0524(10) Uani 1.000 -16
C C11 0.3492(2) 0.1610(3) 0.44353(11) 0.0470(10) Uani 1.000 -16
H H1 0.39877 0.40831 0.09643 0.0916 Uiso 1.000 -16
H H2 0.47273 0.36848 0.34999 0.0497 Uiso 1.000 -16
H H3 0.53530 0.45572 0.24276 0.0527 Uiso 1.000 -16
H H5 0.27072 0.23925 0.15533 0.0540 Uiso 1.000 -16
H H6 0.20815 0.15470 0.26247 0.0503 Uiso 1.000 -16
H H8 0.12817 0.24378 0.36118 0.0555 Uiso 1.000 -16
H H9 0.05436 0.15458 0.46643 0.0624 Uiso 1.000 -16
H H11 0.42453 0.16170 0.43841 0.0565 Uiso 1.000 -16

loop_
_atom_type_symbol
_atom_type_description
_atom_type_scat_dispersion_real
_atom_type_scat_dispersion_imag
_atom_type_scat_source
C C 0.0033 0.0016 'International Tables Vol C Tables 4.2.6.8 and 6.1.1.4'
H H 0.0000 0.0000 'International Tables Vol C Tables 4.2.6.8 and 6.1.1.4'
N N 0.0061 0.0033 'International Tables Vol C Tables 4.2.6.8 and 6.1.1.4'
O O 0.0106 0.0060 'International Tables Vol C Tables 4.2.6.8 and 6.1.1.4'
F F 0.0171 0.0103 'International Tables Vol C Tables 4.2.6.8 and 6.1.1.4'

loop_
_geom_angle_atom_site_label_1
_geom_angle_atom_site_label_2
_geom_angle_atom_site_label_3
_geom_angle
_geom_angle_publ_flag
C4 O1 H1 109.00 no
C10 N1 C11 115.8(2) no
C2 C1 C6 117.5(2) no
C6 C1 C7 119.4(2) no
C2 C1 C7 123.1(2) no
C1 C2 C3 121.6(2) no
C2 C3 C4 119.7(2) no
O1 C4 C5 122.8(2) no
C3 C4 C5 119.4(2) no
O1 C4 C3 117.8(2) no
C4 C5 C6 120.3(2) no
C1 C6 C5 121.4(2) no
C1 C7 C8 120.3(2) no
C1 C7 C11 123.2(2) no
C8 C7 C11 116.5(2) no
C7 C8 C9 121.1(2) no
C8 C9 C10 116.3(2) no
F1 C10 N1 114.4(2) no
N1 C10 C9 126.8(2) no
F1 C10 C9 118.9(3) no
N1 C11 C7 123.4(2) no
C1 C2 H2 119.00 no
C3 C2 H2 119.00 no
C2 C3 H3 120.00 no
C4 C3 H3 120.00 no
C4 C5 H5 120.00 no
C6 C5 H5 120.00 no
C1 C6 H6 119.00 no
C5 C6 H6 119.00 no
C7 C8 H8 119.00 no
C9 C8 H8 119.00 no
C8 C9 H9 122.00 no
C10 C9 H9 122.00 no
N1 C11 H11 118.00 no
C7 C11 H11 118.00 no

loop_
_geom_bond_atom_site_label_1
_geom_bond_atom_site_label_2
_geom_bond_distance
_geom_bond_publ_flag
F1 C10 1.356(3) no
O1 C4 1.364(3) no
O1 H1 0.8200 no
N1 C11 1.360(3) no
N1 C10 1.307(4) no
C1 C2 1.387(3) no
C1 C7 1.481(3) no
C1 C6 1.390(3) no
C2 C3 1.384(3) no
C3 C4 1.383(3) no
C4 C5 1.379(3) no
C5 C6 1.378(3) no
C7 C8 1.386(3) no
C7 C11 1.388(3) no
C8 C9 1.375(3) no
C9 C10 1.359(4) no
C2 H2 0.9300 no
C3 H3 0.9300 no
C5 H5 0.9300 no
C6 H6 0.9300 no
C8 H8 0.9300 no
C9 H9 0.9300 no
C11 H11 0.9300 no

loop_
_geom_hbond_atom_site_label_D
_geom_hbond_atom_site_label_H
_geom_hbond_atom_site_label_A
_geom_hbond_site_symmetry_A
_geom_hbond_distance_DH
_geom_hbond_distance_HA
_geom_hbond_distance_DA
_geom_hbond_angle_DHA
_geom_hbond_publ_flag
O1 H1 N1 8_554 0.82 2.08 2.891(3) 168 yes

loop_
_geom_torsion_atom_site_label_1
_geom_torsion_atom_site_label_2
_geom_torsion_atom_site_label_3
_geom_torsion_atom_site_label_4
_geom_torsion
_geom_torsion_publ_flag
C11 N1 C10 F1 177.63(19) no
C11 N1 C10 C9 -2.5(4) no
C10 N1 C11 C7 1.2(3) no
C6 C1 C2 C3 2.3(3) no
C7 C1 C2 C3 -176.1(2) no
C2 C1 C6 C5 -2.0(3) no
C7 C1 C6 C5 176.5(2) no
C2 C1 C7 C8 146.8(2) no
C2 C1 C7 C11 -33.1(3) no
C6 C1 C7 C8 -31.6(3) no
C6 C1 C7 C11 148.5(2) no
C1 C2 C3 C4 0.1(3) no
C2 C3 C4 O1 177.2(2) no
C2 C3 C4 C5 -2.8(3) no
O1 C4 C5 C6 -176.9(2) no
C3 C4 C5 C6 3.1(3) no
C4 C5 C6 C1 -0.7(4) no
C1 C7 C8 C9 177.6(2) no
C11 C7 C8 C9 -2.6(3) no
C1 C7 C11 N1 -178.9(2) no
C8 C7 C11 N1 1.2(3) no
C7 C8 C9 C10 1.5(3) no
C8 C9 C10 F1 -178.9(2) no
C8 C9 C10 N1 1.2(4) no

loop_
_cod_related_entry_id
_cod_related_entry_database
_cod_related_entry_code
1 ChemSpider 30657877
